data_4312320
loop_
_publ_author_name
'Rochelle L. White-Morris'
'Marilyn M. Olmstead'
'Alan L. Balch'
'O. Elbjeirami'
'Mohammad A. Omary'

_publ_section_title
;
 Orange Luminescence and Structural Properties of Three Isostructural
 Halocyclohexylisonitrilegold(I) Complexes
;
_journal_name_full 'Inorganic Chemistry'
_journal_page_first 6741
_journal_page_last 6748
_journal_paper_doi 10.1021/ic0341946
_journal_volume 42
_journal_year 2003
_chemical_formula_sum 'C7 H11 Au I N'
_chemical_formula_weight 433.03
_chemical_name_common 'cyclohexyl isocyanide gold iodide'
_chemical_name_systematic
; 
 ? 
;
_space_group_IT_number 14
_symmetry_cell_setting monoclinic
_symmetry_space_group_name_Hall '-P 2yn'
_symmetry_space_group_name_H-M 'P 1 21/n 1'
_atom_sites_solution_hydrogens geom
_atom_sites_solution_primary direct
_atom_sites_solution_secondary difmap
_audit_creation_method SHELXL-97
_cell_angle_alpha 90.00
_cell_angle_beta 97.439(7)
_cell_angle_gamma 90.00
_cell_formula_units_Z 4
_cell_length_a 6.3222(19)
_cell_length_b 21.610(5)
_cell_length_c 7.1266(18)
_cell_measurement_reflns_used 669
_cell_measurement_temperature 91(2)
_cell_measurement_theta_max 30.9
_cell_measurement_theta_min 3.0
_cell_volume 965.5(4)
_computing_cell_refinement 'Bruker SAINT'
_computing_data_collection 'Bruker SMART'
_computing_data_reduction 'Bruker SAINT'
_computing_molecular_graphics 'SHELXTL 5, XP (Sheldrick, 1994)'
_computing_publication_material 'SHELXL-97 (Sheldrick, 1997)'
_computing_structure_refinement 'SHELXL-97 (Sheldrick, 1997)'
_computing_structure_solution 'SHELXS-97 (Sheldrick, 1990)'
_diffrn_ambient_temperature 91(2)
_diffrn_detector_area_resol_mean 8.3
_diffrn_measured_fraction_theta_full 0.988
_diffrn_measured_fraction_theta_max 0.988
_diffrn_measurement_device_type 'Bruker SMART 1000'
_diffrn_measurement_method \w
_diffrn_radiation_monochromator graphite
_diffrn_radiation_source 'normal-focus sealed tube'
_diffrn_radiation_type MoK\a
_diffrn_radiation_wavelength 0.71073
_diffrn_reflns_av_R_equivalents 0.0526
_diffrn_reflns_av_sigmaI/netI 0.0480
_diffrn_reflns_limit_h_max 8
_diffrn_reflns_limit_h_min -8
_diffrn_reflns_limit_k_max 30
_diffrn_reflns_limit_k_min -30
_diffrn_reflns_limit_l_max 10
_diffrn_reflns_limit_l_min -10
_diffrn_reflns_number 10266
_diffrn_reflns_theta_full 30.03
_diffrn_reflns_theta_max 30.03
_diffrn_reflns_theta_min 3.44
_exptl_absorpt_coefficient_mu 18.369
_exptl_absorpt_correction_T_max 0.7102
_exptl_absorpt_correction_T_min 0.0393
_exptl_absorpt_correction_type multi-scan
_exptl_absorpt_process_details 'SADABS 2.03 (Sheldrick, 2001)'
_exptl_crystal_colour plate
_exptl_crystal_density_diffrn 2.979
_exptl_crystal_description colorless
_exptl_crystal_F_000 768
_exptl_crystal_size_max 0.50
_exptl_crystal_size_mid 0.12
_exptl_crystal_size_min 0.02
_refine_diff_density_max 7.038
_refine_diff_density_min -6.985
_refine_diff_density_rms 0.747
_refine_ls_extinction_method none
_refine_ls_goodness_of_fit_ref 1.190
_refine_ls_hydrogen_treatment mixed
_refine_ls_matrix_type full
_refine_ls_number_parameters 91
_refine_ls_number_reflns 2785
_refine_ls_number_restraints 18
_refine_ls_restrained_S_all 1.189
_refine_ls_R_factor_all 0.0721
_refine_ls_R_factor_gt 0.0679
_refine_ls_shift/su_max 0.002
_refine_ls_shift/su_mean 0.000
_refine_ls_structure_factor_coef Fsqd
_refine_ls_weighting_details 'calc w=1/[\s^2^(Fo^2^)+(0.1088P)^2^+12.9498P] where P=(Fo^2^+2Fc^2^)/3'
_refine_ls_weighting_scheme calc
_refine_ls_wR_factor_gt 0.1782
_refine_ls_wR_factor_ref 0.1809
_reflns_number_gt 2512
_reflns_number_total 2785
_reflns_threshold_expression I>2\s(I)
_cod_data_source_file ic0341946si20030808_053655_3.cif
_cod_data_source_block rw31
_cod_original_sg_symbol_H-M 'P 21/n'
_cod_database_code 4312320

loop_
_symmetry_equiv_pos_as_xyz
'x, y, z'
'-x+1/2, y+1/2, -z+1/2'
'-x, -y, -z'
'x-1/2, -y-1/2, z-1/2'

loop_
_atom_site_label
_atom_site_type_symbol
_atom_site_fract_x
_atom_site_fract_y
_atom_site_fract_z
_atom_site_U_iso_or_equiv
_atom_site_adp_type
_atom_site_occupancy
_atom_site_symmetry_multiplicity
_atom_site_calc_flag
_atom_site_refinement_flags
_atom_site_disorder_assembly
_atom_site_disorder_group
Au1 Au 0.60297(7) 0.01183(2) 0.75384(5) 0.01770(18) Uani 1 1 d . . .
I1 I 0.28053(12) 0.08238(4) 0.72197(9) 0.0195(2) Uani 1 1 d . . .
N1 N 0.9995(17) -0.0726(4) 0.8070(14) 0.0194(19) Uani 1 1 d U . .
C1 C 0.854(2) -0.0415(6) 0.7851(17) 0.022(2) Uani 1 1 d U . .
C2 C 1.1847(16) -0.1133(5) 0.8279(14) 0.0131(18) Uani 1 1 d . . .
H2 H 1.3096 -0.0893 0.8908 0.016 Uiso 1 1 calc R . .
C3 C 1.146(2) -0.1676(6) 0.9548(17) 0.026(3) Uani 1 1 d . . .
H3A H 1.0169 -0.1904 0.8999 0.031 Uiso 1 1 calc R . .
H3B H 1.1223 -0.1522 1.0812 0.031 Uiso 1 1 calc R . .
C4 C 1.339(2) -0.2113(6) 0.9746(18) 0.025(2) Uani 1 1 d . . .
H4A H 1.4648 -0.1896 1.0414 0.030 Uiso 1 1 calc R . .
H4B H 1.3092 -0.2476 1.0516 0.030 Uiso 1 1 calc R . .
C5 C 1.3891(19) -0.2329(6) 0.7843(18) 0.021(2) Uani 1 1 d . . .
H5A H 1.2692 -0.2582 0.7231 0.025 Uiso 1 1 calc R . .
H5B H 1.5181 -0.2593 0.8019 0.025 Uiso 1 1 calc R . .
C6 C 1.427(2) -0.1784(7) 0.6551(19) 0.030(3) Uani 1 1 d . . .
H6A H 1.4503 -0.1943 0.5291 0.036 Uiso 1 1 calc R . .
H6B H 1.5565 -0.1557 0.7090 0.036 Uiso 1 1 calc R . .
C7 C 1.2356(19) -0.1340(5) 0.6329(16) 0.019(2) Uani 1 1 d U . .
H7A H 1.2688 -0.0974 0.5585 0.023 Uiso 1 1 calc R . .
H7B H 1.1098 -0.1550 0.5637 0.023 Uiso 1 1 calc R . .

loop_
_atom_site_aniso_label
_atom_site_aniso_U_11
_atom_site_aniso_U_22
_atom_site_aniso_U_33
_atom_site_aniso_U_23
_atom_site_aniso_U_13
_atom_site_aniso_U_12
Au1 0.0266(3) 0.0171(3) 0.0092(2) -0.00031(13) 0.00119(16) 0.00070(15)
I1 0.0261(4) 0.0229(4) 0.0092(3) 0.0006(2) 0.0019(3) 0.0038(3)
N1 0.029(4) 0.015(3) 0.015(3) -0.002(3) 0.006(3) -0.008(3)
C1 0.032(5) 0.020(5) 0.013(4) 0.001(4) 0.000(4) -0.012(4)
C2 0.014(4) 0.015(5) 0.008(4) -0.001(3) -0.004(3) 0.000(3)
C3 0.036(7) 0.027(6) 0.015(5) 0.008(4) 0.008(5) 0.006(5)
C4 0.025(6) 0.026(6) 0.022(6) 0.009(5) 0.002(5) 0.004(5)
C5 0.022(5) 0.020(5) 0.019(5) -0.004(4) -0.001(4) 0.003(4)
C6 0.045(8) 0.026(6) 0.022(6) 0.005(5) 0.014(6) 0.009(6)
C7 0.027(5) 0.019(5) 0.011(4) 0.004(4) 0.006(4) -0.001(4)

loop_
_atom_type_symbol
_atom_type_description
_atom_type_scat_dispersion_real
_atom_type_scat_dispersion_imag
_atom_type_scat_source
C C 0.0033 0.0016 'International Tables Vol C Tables 4.2.6.8 and 6.1.1.4'
H H 0.0000 0.0000 'International Tables Vol C Tables 4.2.6.8 and 6.1.1.4'
N N 0.0061 0.0033 'International Tables Vol C Tables 4.2.6.8 and 6.1.1.4'
I I -0.4742 1.8119 'International Tables Vol C Tables 4.2.6.8 and 6.1.1.4'
Au Au -2.0133 8.8022 'International Tables Vol C Tables 4.2.6.8 and 6.1.1.4'

loop_
_geom_angle_atom_site_label_1
_geom_angle_atom_site_label_2
_geom_angle_atom_site_label_3
_geom_angle
_geom_angle_site_symmetry_1
_geom_angle_site_symmetry_3
_geom_angle_publ_flag
C1 Au1 I1 178.4(4) . . ?
C1 N1 C2 177.9(12) . . ?
N1 C1 Au1 178.6(11) . . ?
N1 C2 C3 109.8(9) . . ?
N1 C2 C7 110.1(9) . . ?
C3 C2 C7 112.5(9) . . ?
C2 C3 C4 110.0(10) . . ?
C5 C4 C3 111.4(10) . . ?
C4 C5 C6 111.7(11) . . ?
C5 C6 C7 111.2(11) . . ?
C2 C7 C6 110.1(9) . . ?

loop_
_geom_bond_atom_site_label_1
_geom_bond_atom_site_label_2
_geom_bond_distance
_geom_bond_site_symmetry_2
_geom_bond_publ_flag
Au1 C1 1.952(14) . ?
Au1 I1 2.5321(10) . ?
N1 C1 1.132(18) . ?
N1 C2 1.457(15) . ?
C2 C3 1.521(16) . ?
C2 C7 1.533(15) . ?
C3 C4 1.534(18) . ?
C4 C5 1.505(18) . ?
C5 C6 1.532(18) . ?
C6 C7 1.534(18) . ?
